data_2004590
loop_
_publ_author_name
'Chen, H.'
'Hamor, T. A.'
'Singh, K.'
'McWhinnie, W. R.'

_publ_section_title
;
 Bis(2-biphenyl) Telluride
;
_journal_issue 3
_journal_name_full 'Acta Crystallographica Section C'
_journal_page_first 711
_journal_page_last 713
_journal_paper_doi 10.1107/S0108270195011176
_journal_volume 52
_journal_year 1996
_chemical_formula_sum 'C24 H18 Te'
_chemical_formula_weight 434.0
_space_group_IT_number 14
_symmetry_cell_setting monoclinic
_symmetry_space_group_name_Hall '-P 2ybc'
_symmetry_space_group_name_H-M 'P 1 21/c 1'
_atom_type_scat_source IntTabC
_cell_angle_alpha 90
_cell_angle_beta 93.92(4)
_cell_angle_gamma 90
_cell_formula_units_Z 4
_cell_length_a 7.784(3)
_cell_length_b 20.606(5)
_cell_length_c 11.705(3)
_cell_measurement_reflns_used 25
_cell_measurement_temperature 293
_cell_measurement_theta_max 15
_cell_measurement_theta_min 9
_cell_volume 1873.1(10)
_computing_cell_refinement 'CAD-4 Software'
_computing_data_collection 'CAD-4 Software (Enraf-Nonius, 1989)'
_computing_data_reduction TEXSAN
_computing_molecular_graphics 'ORTEPII (Johnson, 1976)'
_computing_publication_material SHELXL93
_computing_structure_refinement 'SHELXL93 (Sheldrick, 1993)'
_computing_structure_solution 'TEXSAN (Molecular Structure Corporation, 1993)'
_diffrn_measurement_device CAD-4
_diffrn_measurement_method '\w/2\q scans'
_diffrn_radiation_type MoK\a
_diffrn_radiation_wavelength 0.71073
_diffrn_reflns_av_R_equivalents 0.053
_diffrn_reflns_limit_h_max 9
_diffrn_reflns_limit_h_min 0
_diffrn_reflns_limit_k_max 24
_diffrn_reflns_limit_k_min -24
_diffrn_reflns_limit_l_max 13
_diffrn_reflns_limit_l_min -13
_diffrn_reflns_number 5671
_diffrn_reflns_theta_max 25
_diffrn_standards_decay_% 1.3
_diffrn_standards_interval_time 120
_diffrn_standards_number 3
_exptl_absorpt_coefficient_mu 1.642
_exptl_absorpt_correction_type none
_exptl_crystal_colour yellow
_exptl_crystal_density_diffrn 1.539
_exptl_crystal_description irregular
_exptl_crystal_size_max 0.4
_exptl_crystal_size_mid 0.25
_exptl_crystal_size_min 0.20
_refine_diff_density_max 0.51
_refine_diff_density_min -0.71
_refine_ls_extinction_method none
_refine_ls_goodness_of_fit_obs 1.041
_refine_ls_hydrogen_treatment 'H atoms freely refined'
_refine_ls_number_parameters 298
_refine_ls_number_reflns 2715
_refine_ls_R_factor_obs 0.0346
_refine_ls_shift/esd_max 0.02
_refine_ls_structure_factor_coef Fsqd
_refine_ls_weighting_details 'w = 1/[\s^2^(F^2^)+(0.0276P)^2^+1.61P] where P = (F~o~^2^+2F~c~^2^)/3'
_refine_ls_weighting_scheme calc
_refine_ls_wR_factor_obs 0.0773
_reflns_number_observed 1828
_reflns_number_total 2715
_reflns_observed_criterion F>4.0\s(F)
_cod_data_source_file cf1026.cif
_cod_data_source_block cf1026a
_cod_depositor_comments
;
The following automatic conversions were performed:

'_refine_ls_weighting_scheme' value
'1/[\s^2^(F^2^)+(0.0276P)^2^+1.61P] where P = (F~o~^2^+2F~c~^2^)/3'
was changed to 'calc'. New tag '_refine_ls_weighting_details' was
created. The value of the new tag was set to 'w =
1/[\s^2^(F^2^)+(0.0276P)^2^+1.61P] where P = (F~o~^2^+2F~c~^2^)/3'.

Automatic conversion script
Id: cif_fix_values 3143 2015-03-26 13:38:13Z robertas 
;
_cod_original_cell_volume 1873.1
_cod_original_sg_symbol_H-M 'P 21/c'
_cod_database_code 2004590

loop_
_symmetry_equiv_pos_as_xyz
x,y,z
x,1/2-y,1/2+z
-x,-y,-z
-x,1/2+y,1/2-z

loop_
_atom_site_label
_atom_site_fract_x
_atom_site_fract_y
_atom_site_fract_z
_atom_site_U_iso_or_equiv
Te .20407(5) .02136(2) .17617(4) .0540(10)
C1' .4115(8) .1265(3) .3154(6) .054(2)
C1 .5780(8) -.0100(3) .1621(7) .058(2)
C2' .4489(9) .1867(3) .3574(6) .063(2)
C2 .7326(8) -.0387(3) .1850(6) .059(2)
C3' .3459(11) .2374(4) .3239(8) .084(3)
C3 .7526(9) -.0830(3) .2699(7) .065(2)
C4' .2078(11) .2280(4) .2495(8) .076(2)
C4 .6209(8) -.0979(3) .3351(6) .054(2)
C5' .1640(7) .1669(3) .2047(5) .045(2)
C5 .4607(6) -.0685(2) .3150(5) .0390(10)
C6' .2708(6) .1152(2) .2402(5) .0410(10)
C6 .4404(6) -.0231(3) .2272(5) .0440(10)
C7' .0123(8) .1593(2) .1224(6) .044(2)
C7 .3197(7) -.0882(2) .3885(5) .0410(10)
C8' -0.1531(10) .1624(3) .1569(7) .064(2)
C8 .2566(8) -0.1505(3) .3854(5) .046(2)
C9' -0.2904(11) .1586(4) .0799(9) .070(2)
C9 .1301(9) -0.1695(4) .4542(6) .059(2)
C10' -0.2728(11) .1505(3) -.0328(8) .065(2)
C10 .0653(9) -0.1264(4) .5289(6) .062(2)
C11' -0.1116(11) .1471(4) -.0689(8) .073(2)
C11 .1288(10) -.0653(4) .5341(6) .066(2)
C12' .0294(9) .1513(3) .0084(6) .060(2)
C12 .2545(8) -.0451(3) .4660(5) .050(2)
H1' .470(6) .096(2) .338(4) .019(12)
H1 .569(7) .019(3) .113(5) .037(15)
H2' .552(9) .192(3) .406(6) .08(2)
H2 .822(10) -.036(3) .143(6) .09(2)
H3' .367(8) .270(3) .348(6) .055(19)
H3 .851(9) -.095(3) .285(6) .08(2)
H4' .134(9) .255(2) .228(6) .08(2)
H4 .622(6) -0.130(2) .383(4) .028(13)
H8' -0.164(8) .170(3) .229(5) .042(17)
H8 .304(6) -0.175(2) .345(4) .028(14)
H9' -0.372(9) .158(4) .101(6) .07(3)
H9 .094(9) -0.200(3) .440(6) .08(3)
H10' -0.367(8) .148(3) -.086(6) .07(2)
H10 -.036(7) -0.140(3) .571(5) .048(15)
H11' -0.108(9) .138(3) -0.1370(4) .049(18)
H11 .098(8) -.042(3) .578(5) .06(2)
H12' .137(8) .156(3) -.014(5) .070(19)
H12 .309(8) -.002(3) .478(5) .070(19)

loop_
_geom_angle_atom_site_label_1
_geom_angle_atom_site_label_2
_geom_angle_atom_site_label_3
_geom_angle
_geom_angle_publ_flag
C6 Te C6' 96.2(2) yes
C2' C1' C6' 121.7(6) yes
C2 C1 C6 121.2(7) yes
C3' C2' C1' 119.4(7) yes
C3 C2 C1 119.9(7) yes
C4' C3' C2' 120.3(7) yes
C2 C3 C4 121.0(7) yes
C3' C4' C5' 122.3(7) yes
C3 C4 C5 120.6(6) yes
C4' C5' C6' 116.8(6) yes
C4' C5' C7' 120.2(5) yes
C6' C5' C7' 123.0(5) yes
C6 C5 C4 118.3(5) yes
C6 C5 C7 123.8(4) yes
C4 C5 C7 117.9(5) yes
C1' C6' C5' 119.5(5) yes
C1' C6' Te 122.9(4) yes
C5' C6' Te 117.6(4) yes
C1 C6 C5 119.0(5) yes
C1 C6 Te 117.0(5) yes
C5 C6 Te 123.7(4) yes
C12' C7' C8' 116.7(6) yes
C12' C7' C5' 121.6(5) yes
C8' C7' C5' 121.6(6) yes
C8 C7 C12 118.0(5) yes
C8 C7 C5 120.9(5) yes
C12 C7 C5 121.0(5) yes
C9' C8' C7' 120.9(7) yes
C9 C8 C7 121.3(6) yes
C10' C9' C8' 122.1(9) yes
C10 C9 C8 120.2(7) yes
C9' C10' C11' 118.1(8) yes
C11 C10 C9 119.0(6) yes
C10' C11' C12' 120.4(8) yes
C10 C11 C12 122.1(6) yes
C7' C12' C11' 121.7(7) yes
C11 C12 C7 119.5(6) yes

loop_
_geom_bond_atom_site_label_1
_geom_bond_atom_site_label_2
_geom_bond_distance
_geom_bond_publ_flag
Te C6 2.105(5) yes
Te C6' 2.125(5) yes
C1' C2' 1.359(9) yes
C1' C6' 1.377(8) yes
C1 C2 1.352(9) yes
C1 C6 1.383(8) yes
C2' C3' 1.358(10) yes
C2 C3 1.350(10) yes
C3' C4' 1.351(11) yes
C3 C4 1.355(9) yes
C4' C5' 1.397(9) yes
C4 C5 1.392(8) yes
C5' C6' 1.397(7) yes
C5' C7' 1.480(8) yes
C5 C6 1.390(7) yes
C5 C7 1.497(7) yes
C7' C12' 1.360(8) yes
C7' C8' 1.377(9) yes
C7 C8 1.374(7) yes
C7 C12 1.391(7) yes
C8' C9' 1.352(11) yes
C8 C9 1.370(9) yes
C9' C10' 1.347(11) yes
C9 C10 1.367(10) yes
C10' C11' 1.353(11) yes
C10 C11 1.352(10) yes
C11' C12' 1.376(10) yes
C11 C12 1.368(9) yes
C1' H1' 0.81(5) no
C1 H1 0.83(6) no
C2' H2' 0.96(7) no
C2 H2 0.88(8) no
C3' H3' 0.75(7) no
C3 H3 0.81(7) no
C4' H4' 0.82(7) no
C4 H4 0.86(6) no
C8' H8' 0.87(6) no
C8 H8 0.80(6) no
C9' H9' 0.70(8) no
C9 H9 0.71(7) no
C10' H10' 0.94(7) no
C10 H10 1.00(6) no
C11' H11' 0.82(6) no
C11 H11 0.75(6) no
C12' H12' 0.90(6) no
C12 H12 0.99(6) no
